data_4126163
loop_
_publ_author_name
'Araake, Ryoichi'
'Sakadani, Kazuki'
'Tada, Mizuki'
'Sakai, Yoichi'
'Ohki, Yasuhiro'

_publ_section_title
;
 [Fe4] and [Fe6] Hydride Clusters Supported by Phosphines: Synthesis,
 Characterization, and Application in N2 Reduction.
;
_journal_issue 15
_journal_name_full 'Journal of the American Chemical Society'
_journal_page_first 5596
_journal_page_last 5606
_journal_paper_doi 10.1021/jacs.7b01965
_journal_volume 139
_journal_year 2017
_chemical_formula_moiety 'C12 H39 Fe2 N P2 Si2'
_chemical_formula_sum 'C12 H39 Fe2 N P2 Si2'
_chemical_formula_weight 427.26
_space_group_crystal_system monoclinic
_space_group_IT_number 14
_space_group_name_Hall '-P 2ybc'
_space_group_name_H-M_alt 'P 1 21/c 1'
_symmetry_space_group_name_Hall '-P 2ybc'
_symmetry_space_group_name_H-M 'P 1 21/c 1'
_atom_sites_solution_hydrogens geom
_atom_sites_solution_primary direct
_atom_sites_solution_secondary difmap
_cell_angle_alpha 90.0000
_cell_angle_beta 101.431(3)
_cell_angle_gamma 90.0000
_cell_formula_units_Z 4
_cell_length_a 12.4697(19)
_cell_length_b 11.1813(15)
_cell_length_c 16.959(3)
_cell_measurement_reflns_used 7186
_cell_measurement_temperature 173
_cell_measurement_theta_max 27.50
_cell_measurement_theta_min 3.70
_cell_volume 2317.6(6)
_computing_cell_refinement 'CrystalClear-SM Expert 2.0 r4'
_computing_data_collection 'CrystalClear-SM Expert 2.0 r4 (Rigaku, 2009)'
_computing_data_reduction 'CrystalClear-SM Expert 2.0 r4'
_computing_molecular_graphics 'CrystalStructure 4.2'
_computing_publication_material 'CrystalStructure 4.2 (Rigaku, 2015)'
_computing_structure_refinement 'SHELXL97 (Sheldrick, 2008)'
_computing_structure_solution 'SIR92 (Altomare, et al., 1994)'
_diffrn_ambient_temperature 173
_diffrn_detector_area_resol_mean 29.257
_diffrn_measured_fraction_theta_full 0.988
_diffrn_measured_fraction_theta_max 0.988
_diffrn_measurement_device_type 'Rigaku Saturn70'
_diffrn_measurement_method \w
_diffrn_radiation_type 'Mo K\a'
_diffrn_radiation_wavelength 0.71075
_diffrn_reflns_av_R_equivalents 0.0232
_diffrn_reflns_Laue_measured_fraction_full 0.000
_diffrn_reflns_Laue_measured_fraction_max 0.000
_diffrn_reflns_limit_h_max 15
_diffrn_reflns_limit_h_min -16
_diffrn_reflns_limit_k_max 13
_diffrn_reflns_limit_k_min -14
_diffrn_reflns_limit_l_max 21
_diffrn_reflns_limit_l_min -22
_diffrn_reflns_number 17722
_diffrn_reflns_point_group_measured_fraction_full 0.000
_diffrn_reflns_point_group_measured_fraction_max 0.000
_diffrn_reflns_theta_full 27.490
_diffrn_reflns_theta_max 27.490
_diffrn_reflns_theta_min 3.705
_diffrn_standards_number 0
_exptl_absorpt_coefficient_mu 1.483
_exptl_absorpt_correction_T_max 0.862
_exptl_absorpt_correction_T_min 0.781
_exptl_absorpt_correction_type multi-scan
_exptl_absorpt_process_details 'REQAB (Rigaku, 1998)'
_exptl_crystal_colour black
_exptl_crystal_density_diffrn 1.224
_exptl_crystal_density_method 'not measured'
_exptl_crystal_description prism
_exptl_crystal_F_000 912.00
_exptl_crystal_size_max 0.200
_exptl_crystal_size_mid 0.100
_exptl_crystal_size_min 0.100
_refine_diff_density_max 0.48
_refine_diff_density_min -0.44
_refine_ls_extinction_method none
_refine_ls_goodness_of_fit_ref 1.066
_refine_ls_hydrogen_treatment constr
_refine_ls_number_parameters 172
_refine_ls_number_reflns 5260
_refine_ls_number_restraints 0
_refine_ls_R_factor_all 0.0310
_refine_ls_R_factor_gt 0.0271
_refine_ls_shift/su_max 0.001
_refine_ls_structure_factor_coef Fsqd
_refine_ls_weighting_details 'w = 1/[\s^2^(Fo^2^)+(0.0477P)^2^+0.4978P] where P=(Fo^2^+2Fc^2^)/3'
_refine_ls_weighting_scheme calc
_refine_ls_wR_factor_gt 0.0744
_refine_ls_wR_factor_ref 0.0769
_reflns_number_gt 4631
_reflns_number_total 5260
_reflns_threshold_expression F^2^>2.0\s(F^2^)
_cod_data_source_file ja7b01965_si_002.cif
_cod_data_source_block araake05
_cod_database_code 4126163

loop_
_space_group_symop_id
_space_group_symop_operation_xyz
1 +X,+Y,+Z
2 -X,1/2+Y,1/2-Z
3 -X,-Y,-Z
4 +X,-1/2-Y,-1/2+Z

loop_
_atom_site_label
_atom_site_type_symbol
_atom_site_fract_x
_atom_site_fract_y
_atom_site_fract_z
_atom_site_U_iso_or_equiv
_atom_site_adp_type
_atom_site_occupancy
_atom_site_symmetry_multiplicity
_atom_site_calc_flag
_atom_site_refinement_flags
Fe1 Fe 0.363225(18) 0.08730(2) 0.926348(14) 0.02182(7) Uani 1 1 d .
Fe2 Fe 0.567384(17) 0.067511(19) 0.968074(13) 0.01857(7) Uani 1 1 d .
P1 P 0.61464(3) 0.25277(4) 0.98667(3) 0.02481(10) Uani 1 1 d .
P2 P 0.66508(4) 0.02720(4) 0.87950(3) 0.02626(10) Uani 1 1 d .
Si1 Si 0.17638(4) 0.28721(4) 0.90045(3) 0.02496(11) Uani 1 1 d .
Si2 Si 0.17985(4) 0.08206(4) 0.78230(3) 0.03308(13) Uani 1 1 d .
N1 N 0.23436(11) 0.16586(12) 0.86524(9) 0.0265(3) Uani 1 1 d .
C1 C 0.75799(15) 0.29539(17) 0.99548(14) 0.0398(5) Uani 1 1 d .
H1A H 0.8021 0.2570 1.0430 0.048 Uiso 1 1 calc R
H1B H 0.7649 0.3824 1.0009 0.048 Uiso 1 1 calc R
H1C H 0.7839 0.2696 0.9473 0.048 Uiso 1 1 calc R
C2 C 0.54624(17) 0.36508(17) 0.91590(12) 0.0385(4) Uani 1 1 d .
H2A H 0.5797 0.4435 0.9300 0.046 Uiso 1 1 calc R
H2B H 0.4685 0.3683 0.9185 0.046 Uiso 1 1 calc R
H2C H 0.5539 0.3437 0.8612 0.046 Uiso 1 1 calc R
C3 C 0.58998(17) 0.31057(18) 1.08210(12) 0.0377(4) Uani 1 1 d .
H3A H 0.5110 0.3154 1.0801 0.045 Uiso 1 1 calc R
H3B H 0.6223 0.3904 1.0916 0.045 Uiso 1 1 calc R
H3C H 0.6234 0.2569 1.1258 0.045 Uiso 1 1 calc R
C4 C 0.6672(2) 0.13413(19) 0.79844(12) 0.0469(5) Uani 1 1 d .
H4A H 0.7006 0.0967 0.7569 0.056 Uiso 1 1 calc R
H4B H 0.7100 0.2045 0.8200 0.056 Uiso 1 1 calc R
H4C H 0.5922 0.1585 0.7749 0.056 Uiso 1 1 calc R
C5 C 0.81070(15) -0.00460(18) 0.91332(13) 0.0398(5) Uani 1 1 d .
H5A H 0.8450 -0.0143 0.8665 0.048 Uiso 1 1 calc R
H5B H 0.8196 -0.0784 0.9452 0.048 Uiso 1 1 calc R
H5C H 0.8456 0.0618 0.9465 0.048 Uiso 1 1 calc R
C6 C 0.61761(17) -0.10582(18) 0.82008(11) 0.0359(4) Uani 1 1 d .
H6A H 0.6316 -0.1770 0.8543 0.043 Uiso 1 1 calc R
H6B H 0.6568 -0.1129 0.7756 0.043 Uiso 1 1 calc R
H6C H 0.5389 -0.0990 0.7985 0.043 Uiso 1 1 calc R
C7 C 0.18158(17) 0.42336(15) 0.83716(12) 0.0347(4) Uani 1 1 d .
H7A H 0.1421 0.4078 0.7822 0.042 Uiso 1 1 calc R
H7B H 0.2580 0.4429 0.8364 0.042 Uiso 1 1 calc R
H7C H 0.1473 0.4907 0.8598 0.042 Uiso 1 1 calc R
C8 C 0.25230(18) 0.32782(18) 1.00397(11) 0.0394(4) Uani 1 1 d .
H8A H 0.3285 0.3465 1.0021 0.047 Uiso 1 1 calc R
H8B H 0.2502 0.2604 1.0405 0.047 Uiso 1 1 calc R
H8C H 0.2178 0.3978 1.0234 0.047 Uiso 1 1 calc R
C9 C 0.02999(16) 0.2623(2) 0.90804(15) 0.0479(5) Uani 1 1 d .
H9A H 0.0257 0.1957 0.9449 0.057 Uiso 1 1 calc R
H9B H -0.0132 0.2432 0.8547 0.057 Uiso 1 1 calc R
H9C H 0.0010 0.3349 0.9285 0.057 Uiso 1 1 calc R
C10 C 0.0903(2) 0.1675(2) 0.69973(13) 0.0512(6) Uani 1 1 d .
H10A H 0.1328 0.2317 0.6812 0.061 Uiso 1 1 calc R
H10B H 0.0287 0.2021 0.7199 0.061 Uiso 1 1 calc R
H10C H 0.0625 0.1134 0.6548 0.061 Uiso 1 1 calc R
C11 C 0.0983(2) -0.0454(2) 0.81030(18) 0.0691(8) Uani 1 1 d .
H11A H 0.0384 -0.0144 0.8341 0.083 Uiso 1 1 calc R
H11B H 0.1456 -0.0966 0.8494 0.083 Uiso 1 1 calc R
H11C H 0.0680 -0.0920 0.7621 0.083 Uiso 1 1 calc R
C12 C 0.2914(2) 0.0158(3) 0.73712(15) 0.0654(8) Uani 1 1 d .
H12A H 0.3600 0.0162 0.7771 0.079 Uiso 1 1 calc R
H12B H 0.3005 0.0632 0.6903 0.079 Uiso 1 1 calc R
H12C H 0.2722 -0.0666 0.7203 0.079 Uiso 1 1 calc R
H13 H 0.4719 0.0839 1.0254 0.041 Uiso 1 1 d .
H14 H 0.4870 0.0968 0.8902 0.042 Uiso 1 1 d .
H15 H 0.3329 -0.0510 0.9638 0.041 Uiso 1 1 d .

loop_
_atom_site_aniso_label
_atom_site_aniso_U_11
_atom_site_aniso_U_22
_atom_site_aniso_U_33
_atom_site_aniso_U_23
_atom_site_aniso_U_13
_atom_site_aniso_U_12
Fe1 0.02000(12) 0.02094(12) 0.02354(13) 0.00157(8) 0.00193(9) 0.00121(8)
Fe2 0.01923(12) 0.01864(12) 0.01810(12) 0.00010(8) 0.00431(8) -0.00139(8)
P1 0.0260(2) 0.0191(2) 0.0296(2) 0.00032(16) 0.00630(17) -0.00221(15)
P2 0.0303(2) 0.0252(2) 0.0264(2) 0.00164(17) 0.01322(17) 0.00055(17)
Si1 0.0220(2) 0.0232(2) 0.0302(2) 0.00226(18) 0.00647(18) 0.00152(17)
Si2 0.0312(3) 0.0285(3) 0.0342(3) -0.0042(2) -0.0064(2) 0.00335(19)
N1 0.0240(7) 0.0237(7) 0.0295(7) -0.0002(6) -0.0004(6) 0.0032(5)
C1 0.0308(9) 0.0296(10) 0.0596(13) -0.0023(9) 0.0101(9) -0.0096(8)
C2 0.0454(11) 0.0250(9) 0.0449(11) 0.0089(8) 0.0086(9) 0.0032(8)
C3 0.0477(11) 0.0295(9) 0.0361(10) -0.0105(8) 0.0090(8) -0.0062(8)
C4 0.0717(15) 0.0390(11) 0.0386(11) 0.0093(9) 0.0322(11) 0.0061(10)
C5 0.0284(9) 0.0388(10) 0.0566(12) -0.0040(9) 0.0188(9) -0.0011(8)
C6 0.0416(10) 0.0376(10) 0.0307(9) -0.0068(8) 0.0122(8) 0.0000(8)
C7 0.0414(10) 0.0263(9) 0.0356(10) 0.0046(7) 0.0059(8) 0.0025(7)
C8 0.0523(12) 0.0321(10) 0.0332(10) -0.0020(8) 0.0072(9) 0.0012(9)
C9 0.0310(10) 0.0516(13) 0.0649(14) 0.0041(11) 0.0189(10) 0.0009(9)
C10 0.0547(13) 0.0507(13) 0.0394(11) -0.0039(10) -0.0119(10) 0.0130(11)
C11 0.0720(18) 0.0512(14) 0.0706(18) 0.0030(13) -0.0185(14) -0.0290(13)
C12 0.0582(15) 0.0804(19) 0.0510(14) -0.0328(13) -0.0055(12) 0.0255(14)

loop_
_atom_type_symbol
_atom_type_description
_atom_type_scat_dispersion_real
_atom_type_scat_dispersion_imag
_atom_type_scat_source
C C 0.0033 0.0016
;
International Tables for Crystallography
(Vol. C, Tables 4.2.6.8 and 6.1.1.4)
;
H H 0.0000 0.0000
;
International Tables for Crystallography
(Vol. C, Table 6.1.1.4)
;
Fe Fe 0.3463 0.8444
;
International Tables for Crystallography
(Vol. C, Tables 4.2.6.8 and 6.1.1.4)
;
N N 0.0061 0.0033
;
International Tables for Crystallography
(Vol. C, Tables 4.2.6.8 and 6.1.1.4)
;
P P 0.1023 0.0942
;
International Tables for Crystallography
(Vol. C, Tables 4.2.6.8 and 6.1.1.4)
;
Si Si 0.0817 0.0704
;
International Tables for Crystallography
(Vol. C, Tables 4.2.6.8 and 6.1.1.4)
;

loop_
_geom_angle_atom_site_label_1
_geom_angle_atom_site_label_2
_geom_angle_atom_site_label_3
_geom_angle
_geom_angle_site_symmetry_1
_geom_angle_site_symmetry_3
N1 Fe1 Fe2 151.08(4) . .
N1 Fe1 Fe2 145.33(4) . 3_657
Fe2 Fe1 Fe2 63.449(10) . 3_657
N1 Fe1 H13 146.5 . .
Fe2 Fe1 H13 42.2 . .
Fe2 Fe1 H13 44.6 3_657 .
N1 Fe1 H14 118.3 . .
Fe2 Fe1 H14 36.9 . .
Fe2 Fe1 H14 95.0 3_657 .
H13 Fe1 H14 78.1 . .
N1 Fe1 H15 112.3 . .
Fe2 Fe1 H15 95.8 . .
Fe2 Fe1 H15 36.8 3_657 .
H13 Fe1 H15 80.3 . .
H14 Fe1 H15 116.5 . .
P1 Fe2 P2 97.268(19) . .
P1 Fe2 Fe1 100.865(15) . .
P2 Fe2 Fe1 120.121(18) . .
P1 Fe2 Fe1 120.683(17) . 3_657
P2 Fe2 Fe1 100.915(18) . 3_657
Fe1 Fe2 Fe1 116.552(10) . 3_657
P1 Fe2 Fe2 131.661(18) . 3_657
P2 Fe2 Fe2 131.071(19) . 3_657
Fe1 Fe2 Fe2 58.349(12) . 3_657
Fe1 Fe2 Fe2 58.204(13) 3_657 3_657
P1 Fe2 H13 90.9 . .
P2 Fe2 H13 168.9 . .
Fe1 Fe2 H13 50.4 . .
Fe1 Fe2 H13 81.2 3_657 .
Fe2 Fe2 H13 41.3 3_657 .
P1 Fe2 H14 91.9 . .
P2 Fe2 H14 78.9 . .
Fe1 Fe2 H14 44.2 . .
Fe1 Fe2 H14 146.8 3_657 .
Fe2 Fe2 H14 96.6 3_657 .
H13 Fe2 H14 93.3 . .
C3 P1 C1 99.74(10) . .
C3 P1 C2 101.56(10) . .
C1 P1 C2 101.32(10) . .
C3 P1 Fe2 112.35(7) . .
C1 P1 Fe2 119.75(7) . .
C2 P1 Fe2 119.00(7) . .
C4 P2 C5 101.64(10) . .
C4 P2 C6 99.74(10) . .
C5 P2 C6 101.99(9) . .
C4 P2 Fe2 118.76(7) . .
C5 P2 Fe2 118.98(7) . .
C6 P2 Fe2 112.79(6) . .
N1 Si1 C7 112.47(8) . .
N1 Si1 C9 113.12(9) . .
C7 Si1 C9 107.77(10) . .
N1 Si1 C8 110.53(8) . .
C7 Si1 C8 105.73(9) . .
C9 Si1 C8 106.79(11) . .
N1 Si2 C11 110.86(11) . .
N1 Si2 C12 110.28(9) . .
C11 Si2 C12 106.82(15) . .
N1 Si2 C10 114.57(9) . .
C11 Si2 C10 107.80(12) . .
C12 Si2 C10 106.12(12) . .
Si1 N1 Si2 126.67(8) . .
Si1 N1 Fe1 122.56(8) . .
Si2 N1 Fe1 110.02(7) . .
P1 C1 H1A 109.5 . .
P1 C1 H1B 109.5 . .
H1A C1 H1B 109.5 . .
P1 C1 H1C 109.5 . .
H1A C1 H1C 109.5 . .
H1B C1 H1C 109.5 . .
P1 C2 H2A 109.5 . .
P1 C2 H2B 109.5 . .
H2A C2 H2B 109.5 . .
P1 C2 H2C 109.5 . .
H2A C2 H2C 109.5 . .
H2B C2 H2C 109.5 . .
P1 C3 H3A 109.5 . .
P1 C3 H3B 109.5 . .
H3A C3 H3B 109.5 . .
P1 C3 H3C 109.5 . .
H3A C3 H3C 109.5 . .
H3B C3 H3C 109.5 . .
P2 C4 H4A 109.5 . .
P2 C4 H4B 109.5 . .
H4A C4 H4B 109.5 . .
P2 C4 H4C 109.5 . .
H4A C4 H4C 109.5 . .
H4B C4 H4C 109.5 . .
P2 C5 H5A 109.5 . .
P2 C5 H5B 109.5 . .
H5A C5 H5B 109.5 . .
P2 C5 H5C 109.5 . .
H5A C5 H5C 109.5 . .
H5B C5 H5C 109.5 . .
P2 C6 H6A 109.5 . .
P2 C6 H6B 109.5 . .
H6A C6 H6B 109.5 . .
P2 C6 H6C 109.5 . .
H6A C6 H6C 109.5 . .
H6B C6 H6C 109.5 . .
Si1 C7 H7A 109.5 . .
Si1 C7 H7B 109.5 . .
H7A C7 H7B 109.5 . .
Si1 C7 H7C 109.5 . .
H7A C7 H7C 109.5 . .
H7B C7 H7C 109.5 . .
Si1 C8 H8A 109.5 . .
Si1 C8 H8B 109.5 . .
H8A C8 H8B 109.5 . .
Si1 C8 H8C 109.5 . .
H8A C8 H8C 109.5 . .
H8B C8 H8C 109.5 . .
Si1 C9 H9A 109.5 . .
Si1 C9 H9B 109.5 . .
H9A C9 H9B 109.5 . .
Si1 C9 H9C 109.5 . .
H9A C9 H9C 109.5 . .
H9B C9 H9C 109.5 . .
Si2 C10 H10A 109.5 . .
Si2 C10 H10B 109.5 . .
H10A C10 H10B 109.5 . .
Si2 C10 H10C 109.5 . .
H10A C10 H10C 109.5 . .
H10B C10 H10C 109.5 . .
Si2 C11 H11A 109.5 . .
Si2 C11 H11B 109.5 . .
H11A C11 H11B 109.5 . .
Si2 C11 H11C 109.5 . .
H11A C11 H11C 109.5 . .
H11B C11 H11C 109.5 . .
Si2 C12 H12A 109.5 . .
Si2 C12 H12B 109.5 . .
H12A C12 H12B 109.5 . .
Si2 C12 H12C 109.5 . .
H12A C12 H12C 109.5 . .
H12B C12 H12C 109.5 . .

loop_
_geom_bond_atom_site_label_1
_geom_bond_atom_site_label_2
_geom_bond_distance
_geom_bond_site_symmetry_2
Fe1 N1 1.9411(14) .
Fe1 Fe2 2.5133(5) .
Fe1 Fe2 2.5173(4) 3_657
Fe1 H13 1.9384 .
Fe1 H14 1.7732 .
Fe1 H15 1.7415 .
Fe2 P1 2.1596(5) .
Fe2 P2 2.1608(5) .
Fe2 Fe1 2.5173(4) 3_657
Fe2 Fe2 2.6452(5) 3_657
Fe2 H13 1.6897 .
Fe2 H14 1.5269 .
P1 C3 1.8243(19) .
P1 C1 1.8272(18) .
P1 C2 1.8273(19) .
P2 C4 1.826(2) .
P2 C5 1.8275(19) .
P2 C6 1.8280(19) .
Si1 N1 1.7004(15) .
Si1 C7 1.8712(18) .
Si1 C9 1.876(2) .
Si1 C8 1.878(2) .
Si2 N1 1.7144(15) .
Si2 C11 1.866(3) .
Si2 C12 1.869(2) .
Si2 C10 1.871(2) .
C1 H1A 0.9800 .
C1 H1B 0.9800 .
C1 H1C 0.9800 .
C2 H2A 0.9800 .
C2 H2B 0.9800 .
C2 H2C 0.9800 .
C3 H3A 0.9800 .
C3 H3B 0.9800 .
C3 H3C 0.9800 .
C4 H4A 0.9800 .
C4 H4B 0.9800 .
C4 H4C 0.9800 .
C5 H5A 0.9800 .
C5 H5B 0.9800 .
C5 H5C 0.9800 .
C6 H6A 0.9800 .
C6 H6B 0.9800 .
C6 H6C 0.9800 .
C7 H7A 0.9800 .
C7 H7B 0.9800 .
C7 H7C 0.9800 .
C8 H8A 0.9800 .
C8 H8B 0.9800 .
C8 H8C 0.9800 .
C9 H9A 0.9800 .
C9 H9B 0.9800 .
C9 H9C 0.9800 .
C10 H10A 0.9800 .
C10 H10B 0.9800 .
C10 H10C 0.9800 .
C11 H11A 0.9800 .
C11 H11B 0.9800 .
C11 H11C 0.9800 .
C12 H12A 0.9800 .
C12 H12B 0.9800 .
C12 H12C 0.9800 .

loop_
_geom_torsion_atom_site_label_1
_geom_torsion_atom_site_label_2
_geom_torsion_atom_site_label_3
_geom_torsion_atom_site_label_4
_geom_torsion
_geom_torsion_site_symmetry_1
_geom_torsion_site_symmetry_4
N1 Fe1 Fe2 P1 42.86(9) . .
Fe2 Fe1 Fe2 P1 -132.594(19) 3_657 .
N1 Fe1 Fe2 P2 -62.22(9) . .
Fe2 Fe1 Fe2 P2 122.32(2) 3_657 .
N1 Fe1 Fe2 Fe1 175.46(9) . 3_657
Fe2 Fe1 Fe2 Fe1 0.0 3_657 3_657
N1 Fe1 Fe2 Fe2 175.46(9) . 3_657
P2 Fe2 P1 C3 -159.58(8) . .
Fe1 Fe2 P1 C3 77.76(8) . .
Fe1 Fe2 P1 C3 -52.26(8) 3_657 .
Fe2 Fe2 P1 C3 20.75(8) 3_657 .
P2 Fe2 P1 C1 -43.11(9) . .
Fe1 Fe2 P1 C1 -165.76(8) . .
Fe1 Fe2 P1 C1 64.21(9) 3_657 .
Fe2 Fe2 P1 C1 137.22(8) 3_657 .
P2 Fe2 P1 C2 82.01(8) . .
Fe1 Fe2 P1 C2 -40.64(8) . .
Fe1 Fe2 P1 C2 -170.67(8) 3_657 .
Fe2 Fe2 P1 C2 -97.66(8) 3_657 .
P1 Fe2 P2 C4 -44.22(10) . .
Fe1 Fe2 P2 C4 62.86(10) . .
Fe1 Fe2 P2 C4 -167.48(9) 3_657 .
Fe2 Fe2 P2 C4 135.45(9) 3_657 .
P1 Fe2 P2 C5 80.33(8) . .
Fe1 Fe2 P2 C5 -172.60(8) . .
Fe1 Fe2 P2 C5 -42.94(8) 3_657 .
Fe2 Fe2 P2 C5 -100.00(8) 3_657 .
P1 Fe2 P2 C6 -160.32(7) . .
Fe1 Fe2 P2 C6 -53.24(8) . .
Fe1 Fe2 P2 C6 76.42(7) 3_657 .
Fe2 Fe2 P2 C6 19.35(8) 3_657 .
C7 Si1 N1 Si2 -74.27(13) . .
C9 Si1 N1 Si2 48.12(14) . .
C8 Si1 N1 Si2 167.81(11) . .
C7 Si1 N1 Fe1 116.67(10) . .
C9 Si1 N1 Fe1 -120.93(11) . .
C8 Si1 N1 Fe1 -1.25(12) . .
C11 Si2 N1 Si1 -91.23(15) . .
C12 Si2 N1 Si1 150.67(14) . .
C10 Si2 N1 Si1 31.04(16) . .
C11 Si2 N1 Fe1 78.97(13) . .
C12 Si2 N1 Fe1 -39.13(14) . .
C10 Si2 N1 Fe1 -158.76(11) . .
Fe2 Fe1 N1 Si1 -86.87(12) . .
Fe2 Fe1 N1 Si1 85.98(11) 3_657 .
Fe2 Fe1 N1 Si2 102.46(9) . .
Fe2 Fe1 N1 Si2 -84.70(10) 3_657 .
